data_1001325
loop_
_publ_author_name
'Marini, A'
'Michel, C'
'Raveau, B'

_publ_section_title
;
Etude du comportement des ions en insertion dans les oxydes A~10~
M~29.2~ O~78~ et A~10~ M~29.2~ O~78~ (H~2~ O)~10~
;
_journal_coden_ASTM RVCMA8
_journal_name_full 'Revue de Chimie Minerale'
_journal_page_first 73
_journal_page_last 79
_journal_volume 16
_journal_year 1979
_chemical_formula_structural 'Tl10 Nb29.2 O78'
_chemical_formula_sum 'Nb29.2 O78 Tl10'
_chemical_name_systematic 'Thallium niobium oxide (10/29.2/78)'
_space_group_IT_number 194
_symmetry_cell_setting hexagonal
_symmetry_Int_Tables_number 194
_symmetry_space_group_name_Hall '-P 6c 2c'
_symmetry_space_group_name_H-M 'P 63/m m c'
_cell_angle_alpha 90
_cell_angle_beta 90
_cell_angle_gamma 120
_cell_formula_units_Z 1
_cell_length_a 7.532
_cell_length_b 7.532
_cell_length_c 36.42
_cell_volume 1789.3
_exptl_crystal_density_meas 5.52
_refine_ls_R_factor_all 0.08
_cod_database_code 1001325

loop_
_symmetry_equiv_pos_as_xyz
x,y,z
-y,x-y,z
y-x,-x,z
-y,-x,z
y-x,y,z
x,x-y,z
-x,-y,-z
y,y-x,-z
x-y,x,-z
y,x,-z
x-y,-y,-z
-x,y-x,-z
-x,-y,1/2+z
y,y-x,1/2+z
x-y,x,1/2+z
y,x,1/2+z
x-y,-y,1/2+z
-x,y-x,1/2+z
x,y,1/2-z
-y,x-y,1/2-z
y-x,-x,1/2-z
-y,-x,1/2-z
y-x,y,1/2-z
x,x-y,1/2-z

loop_
_atom_site_label
_atom_site_type_symbol
_atom_site_symmetry_multiplicity
_atom_site_Wyckoff_symbol
_atom_site_fract_x
_atom_site_fract_y
_atom_site_fract_z
_atom_site_occupancy
_atom_site_attached_hydrogens
_atom_site_calc_flag
Tl1 Tl1+ 12 k 0.3153 0.6306 0.9309 0.3333 0 d
Tl2 Tl1+ 12 k 0.2787 0.5574 0.1395 0.3333 0 d
Tl3 Tl1+ 6 h 0.6332 0.2664 0.75 0.3333 0 d
Nb1 Nb5+ 4 e 0. 0. 0.1158 1. 0 d
Nb2 Nb5+ 12 k 0.166 0.332 0.035 1. 0 d
Nb3 Nb5+ 12 k 0.16542 0.3308 0.6962 1. 0 d
Nb4 Nb5+ 2 b 0. 0. 0.75 0.15 0 d
Nb5 Nb5+ 4 f 0.3333 0.6667 0.7349 0.15 0 d
O1 O2- 12 k 0.114 0.228 0.082 1. 0 d
O2 O2- 12 k 0.886 0.772 0.146 1. 0 d
O3 O2- 12 k 0.445 0.89 0.032 1. 0 d
O4 O2- 12 k 0.844 0.688 0.021 1. 0 d
O5 O2- 6 h 0.835 0.67 0.25 1. 0 d
O6 O2- 12 k 0.46 0.92 0.684 1. 0 d
O7 O2- 12 k 0.872 0.744 0.707 1. 0 d

loop_
_atom_type_symbol
_atom_type_oxidation_number
Tl1+ 1.000
Nb5+ 5.000
O2- -2.000
